data_7033758
loop_
_publ_author_name
'Kar, Gopa'
'Priv\'er, Steven H'
'Jones, Lathe A.'
'Guo, Si-Xuan'
'Torriero, Angel A. J.'
'Bond, Alan M.'
'Bennett, Martin A.'
'Bhargava, Suresh K.'

_publ_section_title
;
 Cyclopalladated complexes containing 2-C6R4PPh2 ligands (R = H, F):
 one-electron electrochemical reduction leading to metal-carbon \s-bond
 cleavage via palladium(i).
;
_journal_issue 7
_journal_name_full 'Dalton transactions (Cambridge, England : 2003)'
_journal_page_first 3367
_journal_page_last 3377
_journal_paper_doi 10.1039/c4dt03268c
_journal_volume 44
_journal_year 2015
_chemical_formula_moiety 'C41 H26 F10 O2 P2 Pd, 0.48(C6 H6) 0.11(C6 H14)'
_chemical_formula_sum 'C44.52 H30.36 F10 O2 P2 Pd'
_chemical_formula_weight 955.57
_chemical_name_systematic
;
 ?
;
_space_group_crystal_system monoclinic
_space_group_IT_number 14
_space_group_name_Hall '-P 2yn'
_space_group_name_H-M_alt 'P 1 21/n 1'
_symmetry_space_group_name_Hall '-P 2yn'
_symmetry_space_group_name_H-M 'P 1 21/n 1'
_atom_sites_solution_hydrogens geom
_audit_creation_method SHELXL-2013
_audit_update_record
;
2014-09-16 deposited with the CCDC.
2015-01-06 downloaded from the CCDC.
;
_cell_angle_alpha 90
_cell_angle_beta 92.097(2)
_cell_angle_gamma 90
_cell_formula_units_Z 4
_cell_length_a 13.6907(10)
_cell_length_b 11.8192(9)
_cell_length_c 25.115(2)
_cell_measurement_reflns_used 9882
_cell_measurement_temperature 150(2)
_cell_measurement_theta_max 27.79
_cell_measurement_theta_min 2.43
_cell_volume 4061.2(5)
_computing_cell_refinement 'Bruker SAINT'
_computing_data_collection 'Bruker APEX2'
_computing_data_reduction 'Bruker SAINT'
_computing_molecular_graphics 'SHELXS-97 (Sheldrick, 2008)'
_computing_publication_material 'SHELXS-97 (Sheldrick, 2008)'
_computing_structure_refinement 'SHELXL-2013 (Sheldrick, 2013)'
_computing_structure_solution 'SHELXS-97 (Sheldrick, 2008)'
_diffrn_ambient_temperature 150(2)
_diffrn_measured_fraction_theta_full 0.998
_diffrn_measured_fraction_theta_max 0.996
_diffrn_measurement_device_type 'Bruker APEX-II CCD'
_diffrn_measurement_method 'phi and omega scans'
_diffrn_radiation_monochromator graphite
_diffrn_radiation_source 'sealed tube'
_diffrn_radiation_type MoK\a
_diffrn_radiation_wavelength 0.71073
_diffrn_reflns_av_R_equivalents 0.0450
_diffrn_reflns_av_unetI/netI 0.0355
_diffrn_reflns_Laue_measured_fraction_full 0.998
_diffrn_reflns_Laue_measured_fraction_max 0.996
_diffrn_reflns_limit_h_max 17
_diffrn_reflns_limit_h_min -17
_diffrn_reflns_limit_k_max 14
_diffrn_reflns_limit_k_min -14
_diffrn_reflns_limit_l_max 31
_diffrn_reflns_limit_l_min -31
_diffrn_reflns_number 38724
_diffrn_reflns_point_group_measured_fraction_full 0.998
_diffrn_reflns_point_group_measured_fraction_max 0.996
_diffrn_reflns_theta_full 25.242
_diffrn_reflns_theta_max 26.476
_diffrn_reflns_theta_min 1.623
_exptl_absorpt_coefficient_mu 0.620
_exptl_absorpt_correction_T_max 0.961
_exptl_absorpt_correction_T_min 0.886
_exptl_absorpt_correction_type multi-scan
_exptl_absorpt_process_details SADABS
_exptl_crystal_colour yellow
_exptl_crystal_density_diffrn 1.563
_exptl_crystal_description needle
_exptl_crystal_F_000 1918
_exptl_crystal_recrystallization_method 'Re-crystallisation from solvent: benzene/hexane'
_exptl_crystal_size_max 0.225
_exptl_crystal_size_mid 0.110
_exptl_crystal_size_min 0.065
_refine_diff_density_max 0.599
_refine_diff_density_min -0.427
_refine_diff_density_rms 0.066
_refine_ls_extinction_method none
_refine_ls_goodness_of_fit_ref 1.048
_refine_ls_hydrogen_treatment constr
_refine_ls_matrix_type full
_refine_ls_number_parameters 605
_refine_ls_number_reflns 8374
_refine_ls_number_restraints 55
_refine_ls_restrained_S_all 1.045
_refine_ls_R_factor_all 0.0492
_refine_ls_R_factor_gt 0.0348
_refine_ls_shift/su_max 0.004
_refine_ls_shift/su_mean 0.000
_refine_ls_structure_factor_coef Fsqd
_refine_ls_weighting_details 'w=1/[\s^2^(Fo^2^)+(0.0322P)^2^+3.1557P] where P=(Fo^2^+2Fc^2^)/3'
_refine_ls_weighting_scheme calc
_refine_ls_wR_factor_gt 0.0779
_refine_ls_wR_factor_ref 0.0830
_reflns_Friedel_coverage 0.000
_reflns_number_gt 6639
_reflns_number_total 8374
_reflns_threshold_expression 'I > 2\s(I)'
_cod_data_source_file c4dt03268c2.cif
_cod_data_source_block shelx
_cod_depositor_comments 'Adding full bibliography for 7033756--7033759.cif.'
_cod_original_cell_volume 4061.3(5)
_cod_database_code 7033758
_shelx_space_group_comment
;
The symmetry employed for this shelxl refinement is uniquely defined
by the following loop, which should always be used as a source of
symmetry information in preference to the above space-group names.
They are only intended as comments.
;
_shelx_estimated_absorpt_t_min 0.873
_shelx_estimated_absorpt_t_max 0.961
_shelxl_version_number 2013-4

loop_
_space_group_symop_operation_xyz
'x, y, z'
'-x+1/2, y+1/2, -z+1/2'
'-x, -y, -z'
'x-1/2, -y-1/2, z-1/2'

loop_
_atom_site_label
_atom_site_type_symbol
_atom_site_fract_x
_atom_site_fract_y
_atom_site_fract_z
_atom_site_U_iso_or_equiv
_atom_site_adp_type
_atom_site_occupancy
_atom_site_site_symmetry_order
_atom_site_calc_flag
_atom_site_refinement_flags_posn
_atom_site_refinement_flags_adp
_atom_site_refinement_flags_occupancy
_atom_site_disorder_assembly
_atom_site_disorder_group
Pd1 Pd 0.41930(2) 0.49668(2) 0.89655(2) 0.02181(6) Uani 1 1 d . . . . .
P1 P 0.50863(5) 0.59497(6) 0.79245(3) 0.02591(15) Uani 1 1 d . . . . .
P2 P 0.42050(5) 0.30928(5) 0.88592(3) 0.02292(14) Uani 1 1 d . . . . .
F1 F 0.74003(11) 0.63622(13) 0.80310(6) 0.0327(4) Uani 1 1 d . . . . .
F2 F 0.85934(11) 0.56999(14) 0.88408(7) 0.0371(4) Uani 1 1 d . . . . .
F3 F 0.78835(12) 0.46079(16) 0.96852(7) 0.0415(4) Uani 1 1 d . . . . .
F4 F 0.59600(11) 0.42030(13) 0.97478(6) 0.0335(4) Uani 1 1 d . . . . .
F5 F 0.29505(19) 0.90968(17) 0.94792(11) 0.0860(9) Uani 1 1 d . . . . .
F6 F 0.44478(16) 0.88526(16) 0.93773(10) 0.0697(7) Uani 1 1 d . . . . .
F7 F 0.3504(2) 0.90074(17) 0.87022(9) 0.0799(8) Uani 1 1 d . . . . .
F8 F 0.06994(14) 0.5523(2) 0.86672(8) 0.0710(7) Uani 1 1 d . . . . .
F9 F 0.05835(14) 0.6292(2) 0.94292(11) 0.0791(8) Uani 1 1 d . . . . .
F10 F 0.08961(14) 0.4556(2) 0.93710(10) 0.0699(7) Uani 1 1 d . . . . .
O1 O 0.41802(13) 0.67370(15) 0.90856(7) 0.0285(4) Uani 1 1 d . . . . .
O2 O 0.26750(13) 0.49406(15) 0.90488(8) 0.0299(4) Uani 1 1 d . . . . .
C1 C 0.56309(18) 0.5056(2) 0.89014(10) 0.0226(5) Uani 1 1 d . . . . .
C1S C 0.5291(4) 0.5101(5) 0.5528(2) 0.0424(12) Uani 0.617(3) 1 d . U P A 1
H1S H 0.5492 0.5172 0.5892 0.051 Uiso 0.617(3) 1 calc R U P A 1
C2 C 0.60026(18) 0.5605(2) 0.84519(10) 0.0233(5) Uani 1 1 d . . . . .
C2S C 0.5505(5) 0.5943(5) 0.5178(3) 0.0464(13) Uani 0.617(3) 1 d . U P A 1
H2S H 0.5855 0.6592 0.5300 0.056 Uiso 0.617(3) 1 calc R U P A 1
C3 C 0.69965(19) 0.5811(2) 0.84438(11) 0.0260(6) Uani 1 1 d . . . . .
C3S C 0.5213(4) 0.5852(5) 0.4643(3) 0.0457(13) Uani 0.617(3) 1 d . U P A 1
H3S H 0.5358 0.6438 0.4399 0.055 Uiso 0.617(3) 1 calc R U P A 1
C4 C 0.76316(19) 0.5479(2) 0.88533(11) 0.0279(6) Uani 1 1 d . . . . .
C4S C 0.5205(12) 0.5626(16) 0.4993(8) 0.041(3) Uani 0.211(3) 1 d . U P B 2
H4SA H 0.5786 0.5647 0.4770 0.049 Uiso 0.211(3) 1 calc R U P B 2
H4SB H 0.4702 0.6128 0.4826 0.049 Uiso 0.211(3) 1 calc R U P B 2
C5 C 0.72692(19) 0.4924(2) 0.92853(11) 0.0281(6) Uani 1 1 d . . . . .
C5S C 0.5483(14) 0.6070(15) 0.5545(8) 0.053(3) Uani 0.211(3) 1 d . U P B 2
H5SA H 0.4906 0.6026 0.5770 0.063 Uiso 0.211(3) 1 calc R U P B 2
H5SB H 0.5999 0.5581 0.5707 0.063 Uiso 0.211(3) 1 calc R U P B 2
C6 C 0.6281(2) 0.4728(2) 0.93062(10) 0.0256(6) Uani 1 1 d . . . . .
C6S C 0.5841(15) 0.7263(13) 0.5538(6) 0.051(4) Uani 0.211(3) 1 d . U P B 2
H6SA H 0.5335 0.7752 0.5376 0.076 Uiso 0.211(3) 1 calc R U P B 2
H6SB H 0.6432 0.7306 0.5329 0.076 Uiso 0.211(3) 1 calc R U P B 2
H6SC H 0.5994 0.7513 0.5903 0.076 Uiso 0.211(3) 1 calc R U P B 2
C7 C 0.5362(2) 0.4933(2) 0.73984(11) 0.0287(6) Uani 1 1 d . . . . .
C8 C 0.6296(2) 0.4626(2) 0.72430(11) 0.0332(6) Uani 1 1 d . . . . .
H8 H 0.6852 0.5016 0.7387 0.040 Uiso 1 1 calc R U . . .
C9 C 0.6418(2) 0.3762(3) 0.68824(13) 0.0414(7) Uani 1 1 d . . . . .
H9 H 0.7056 0.3560 0.6779 0.050 Uiso 1 1 calc R U . . .
C10 C 0.5617(3) 0.3191(3) 0.66719(15) 0.0569(10) Uani 1 1 d . . . . .
H10 H 0.5702 0.2593 0.6426 0.068 Uiso 1 1 calc R U . . .
C11 C 0.4698(3) 0.3485(3) 0.68173(16) 0.0622(11) Uani 1 1 d . . . . .
H11 H 0.4146 0.3091 0.6670 0.075 Uiso 1 1 calc R U . . .
C11S C 0.4794(11) 0.7196(14) 0.6031(6) 0.0625(19) Uani 0.172(2) 1 d G U P C 3
H11A H 0.4418 0.7683 0.6243 0.075 Uiso 0.172(2) 1 calc R U P C 3
C10S C 0.4688(11) 0.6030(15) 0.6071(6) 0.0733(19) Uani 0.172(2) 1 d G U P C 3
H10A H 0.4238 0.5720 0.6310 0.088 Uiso 0.172(2) 1 calc R U P C 3
C9S C 0.5239(15) 0.5318(11) 0.5760(8) 0.080(2) Uani 0.172(2) 1 d G U P C 3
H9S H 0.5166 0.4521 0.5787 0.096 Uiso 0.172(2) 1 calc R U P C 3
C8S C 0.5896(15) 0.5771(15) 0.5409(8) 0.094(2) Uani 0.172(2) 1 d G U P C 3
H8S H 0.6273 0.5284 0.5196 0.113 Uiso 0.172(2) 1 calc R U P C 3
C7S C 0.6003(12) 0.6937(16) 0.5369(7) 0.070(2) Uani 0.172(2) 1 d G U P C 3
H7S H 0.6452 0.7247 0.5129 0.085 Uiso 0.172(2) 1 calc R U P C 3
C12S C 0.5452(12) 0.7650(11) 0.5680(7) 0.063(2) Uani 0.172(2) 1 d G U P C 3
H12A H 0.5525 0.8447 0.5653 0.076 Uiso 0.172(2) 1 calc R U P C 3
C12 C 0.4565(2) 0.4353(3) 0.71776(13) 0.0452(8) Uani 1 1 d . . . . .
H12 H 0.3924 0.4553 0.7274 0.054 Uiso 1 1 calc R U . . .
C13 C 0.54844(19) 0.7323(2) 0.76754(11) 0.0300(6) Uani 1 1 d . . . . .
C14 C 0.5587(2) 0.8202(2) 0.80418(13) 0.0373(7) Uani 1 1 d . . . . .
H14 H 0.5543 0.8054 0.8412 0.045 Uiso 1 1 calc R U . . .
C15 C 0.5755(2) 0.9304(3) 0.78654(15) 0.0460(8) Uani 1 1 d . . . . .
H15 H 0.5833 0.9901 0.8117 0.055 Uiso 1 1 calc R U . . .
C16 C 0.5809(3) 0.9528(3) 0.73314(16) 0.0504(9) Uani 1 1 d . . . . .
H16 H 0.5919 1.0280 0.7214 0.061 Uiso 1 1 calc R U . . .
C17 C 0.5705(3) 0.8666(3) 0.69668(15) 0.0573(10) Uani 1 1 d . . . . .
H17 H 0.5744 0.8824 0.6597 0.069 Uiso 1 1 calc R U . . .
C18 C 0.5540(3) 0.7558(3) 0.71356(13) 0.0449(8) Uani 1 1 d . . . . .
H18 H 0.5466 0.6966 0.6881 0.054 Uiso 1 1 calc R U . . .
C19 C 0.3575(2) 0.8576(2) 0.91785(12) 0.0367(7) Uani 1 1 d . . . . .
C20 C 0.3414(2) 0.7290(2) 0.91604(10) 0.0282(6) Uani 1 1 d . . . . .
C21 C 0.2461(2) 0.6918(2) 0.92017(11) 0.0315(6) Uani 1 1 d . . . . .
H21 H 0.1974 0.7463 0.9274 0.038 Uiso 1 1 calc R U . . .
C22 C 0.21730(19) 0.5798(2) 0.91437(10) 0.0281(6) Uani 1 1 d . . . . .
C23 C 0.1077(2) 0.5536(3) 0.91583(13) 0.0377(7) Uani 1 1 d . . . . .
C24 C 0.53770(19) 0.2373(2) 0.88194(10) 0.0255(6) Uani 1 1 d . . . . .
C25 C 0.5942(2) 0.2619(2) 0.83870(11) 0.0305(6) Uani 1 1 d . . . . .
H25 H 0.5702 0.3130 0.8121 0.037 Uiso 1 1 calc R U . . .
C26 C 0.6853(2) 0.2128(3) 0.83399(13) 0.0400(7) Uani 1 1 d . . . . .
H26 H 0.7237 0.2302 0.8043 0.048 Uiso 1 1 calc R U . . .
C27 C 0.7200(3) 0.1390(3) 0.87240(14) 0.0513(9) Uani 1 1 d . . . . .
H27 H 0.7828 0.1059 0.8695 0.062 Uiso 1 1 calc R U . . .
C28 C 0.6638(3) 0.1126(3) 0.91527(14) 0.0530(9) Uani 1 1 d . . . . .
H28 H 0.6881 0.0611 0.9416 0.064 Uiso 1 1 calc R U . . .
C29 C 0.5717(2) 0.1611(3) 0.92013(12) 0.0384(7) Uani 1 1 d . . . . .
H29 H 0.5327 0.1420 0.9493 0.046 Uiso 1 1 calc R U . . .
C30 C 0.35218(19) 0.2622(2) 0.82625(11) 0.0277(6) Uani 1 1 d . . . . .
C31 C 0.2747(2) 0.3252(3) 0.80513(12) 0.0384(7) Uani 1 1 d . . . . .
H31 H 0.2578 0.3949 0.8212 0.046 Uiso 1 1 calc R U . . .
C32 C 0.2218(2) 0.2865(3) 0.76054(13) 0.0466(8) Uani 1 1 d . . . . .
H32 H 0.1679 0.3292 0.7466 0.056 Uiso 1 1 calc R U . . .
C33 C 0.2473(2) 0.1861(3) 0.73632(13) 0.0474(8) Uani 1 1 d . . . . .
H33 H 0.2118 0.1604 0.7054 0.057 Uiso 1 1 calc R U . . .
C34 C 0.3238(3) 0.1240(3) 0.75715(14) 0.0493(9) Uani 1 1 d . . . . .
H34 H 0.3413 0.0551 0.7405 0.059 Uiso 1 1 calc R U . . .
C35 C 0.3763(2) 0.1602(3) 0.80223(12) 0.0398(7) Uani 1 1 d . . . . .
H35 H 0.4285 0.1155 0.8167 0.048 Uiso 1 1 calc R U . . .
C36 C 0.35724(19) 0.2513(2) 0.94195(11) 0.0263(6) Uani 1 1 d . . . . .
C37 C 0.2717(2) 0.1897(3) 0.93478(13) 0.0414(7) Uani 1 1 d . . . . .
H37 H 0.2478 0.1715 0.8998 0.050 Uiso 1 1 calc R U . . .
C38 C 0.2212(2) 0.1547(3) 0.97869(14) 0.0507(9) Uani 1 1 d . . . . .
H38 H 0.1618 0.1138 0.9737 0.061 Uiso 1 1 calc R U . . .
C39 C 0.2564(2) 0.1789(3) 1.02955(13) 0.0408(7) Uani 1 1 d . . . . .
H39 H 0.2216 0.1541 1.0594 0.049 Uiso 1 1 calc R U . . .
C40 C 0.3416(2) 0.2387(2) 1.03704(12) 0.0350(7) Uani 1 1 d . . . . .
H40 H 0.3661 0.2547 1.0721 0.042 Uiso 1 1 calc R U . . .
C41 C 0.3920(2) 0.2759(2) 0.99344(11) 0.0312(6) Uani 1 1 d . . . . .
H41 H 0.4504 0.3184 0.9987 0.037 Uiso 1 1 calc R U . . .

loop_
_atom_site_aniso_label
_atom_site_aniso_U_11
_atom_site_aniso_U_22
_atom_site_aniso_U_33
_atom_site_aniso_U_23
_atom_site_aniso_U_13
_atom_site_aniso_U_12
Pd1 0.01758(10) 0.01558(10) 0.03245(11) 0.00051(8) 0.00340(7) -0.00154(8)
P1 0.0215(3) 0.0231(4) 0.0334(4) 0.0049(3) 0.0036(3) 0.0003(3)
P2 0.0206(3) 0.0166(3) 0.0316(4) 0.0015(3) 0.0014(3) -0.0016(3)
F1 0.0247(8) 0.0322(9) 0.0416(9) 0.0077(7) 0.0078(7) -0.0064(7)
F2 0.0172(8) 0.0449(10) 0.0494(10) -0.0007(8) 0.0027(7) -0.0067(7)
F3 0.0274(9) 0.0563(11) 0.0402(9) 0.0071(8) -0.0081(7) -0.0020(8)
F4 0.0305(9) 0.0368(9) 0.0334(8) 0.0085(7) 0.0016(7) -0.0046(7)
F5 0.0926(19) 0.0296(11) 0.140(2) -0.0216(13) 0.0591(17) 0.0021(11)
F6 0.0659(15) 0.0251(10) 0.1160(19) -0.0069(11) -0.0235(13) -0.0065(9)
F7 0.141(2) 0.0337(12) 0.0632(14) 0.0208(10) -0.0131(14) -0.0115(13)
F8 0.0323(11) 0.122(2) 0.0584(13) 0.0010(13) -0.0104(9) -0.0123(12)
F9 0.0299(11) 0.0800(16) 0.129(2) -0.0472(15) 0.0242(12) -0.0004(11)
F10 0.0309(11) 0.0681(14) 0.1113(19) 0.0306(14) 0.0111(11) -0.0103(10)
O1 0.0261(10) 0.0185(9) 0.0413(11) -0.0003(8) 0.0056(8) -0.0014(8)
O2 0.0217(9) 0.0256(10) 0.0427(11) -0.0014(9) 0.0044(8) 0.0000(8)
C1 0.0199(12) 0.0159(12) 0.0321(13) -0.0033(11) 0.0038(10) -0.0015(10)
C1S 0.035(3) 0.048(3) 0.0440(19) 0.0020(17) 0.000(2) 0.003(2)
C2 0.0214(13) 0.0165(13) 0.0322(14) -0.0004(10) 0.0027(10) -0.0010(10)
C2S 0.042(4) 0.037(3) 0.059(2) 0.004(2) -0.007(3) 0.000(2)
C3 0.0249(14) 0.0187(13) 0.0347(14) 0.0015(11) 0.0076(11) -0.0025(10)
C3S 0.036(3) 0.047(3) 0.0539(17) 0.014(2) 0.001(2) -0.002(2)
C4 0.0186(13) 0.0260(14) 0.0393(16) -0.0050(12) 0.0034(11) -0.0040(11)
C4S 0.020(8) 0.046(5) 0.057(4) -0.006(3) 0.001(5) 0.016(5)
C5 0.0242(14) 0.0270(14) 0.0327(14) -0.0035(12) -0.0026(11) 0.0006(11)
C5S 0.051(10) 0.052(3) 0.054(4) 0.009(4) -0.019(6) 0.008(4)
C6 0.0267(14) 0.0204(13) 0.0299(14) -0.0001(10) 0.0052(11) -0.0040(10)
C6S 0.083(11) 0.036(3) 0.034(7) -0.009(3) 0.012(6) 0.024(4)
C7 0.0290(14) 0.0213(13) 0.0360(14) 0.0031(12) 0.0030(11) -0.0006(11)
C8 0.0326(16) 0.0300(15) 0.0370(16) 0.0021(12) 0.0018(12) 0.0011(12)
C9 0.0400(18) 0.0330(17) 0.0516(19) -0.0004(14) 0.0095(14) 0.0093(14)
C10 0.061(2) 0.037(2) 0.073(2) -0.0205(18) 0.0064(19) -0.0034(17)
C11 0.050(2) 0.052(2) 0.084(3) -0.030(2) 0.004(2) -0.0129(18)
C11S 0.060(5) 0.0790(18) 0.049(5) -0.007(4) 0.003(2) -0.012(4)
C10S 0.069(5) 0.085(2) 0.063(5) 0.034(3) -0.030(2) -0.014(3)
C9S 0.078(5) 0.053(3) 0.105(6) 0.021(3) -0.055(3) 0.004(3)
C8S 0.116(5) 0.0615(18) 0.105(5) -0.006(4) -0.002(2) 0.032(4)
C7S 0.079(5) 0.066(2) 0.067(5) 0.002(3) 0.017(3) 0.022(3)
C12S 0.060(5) 0.054(3) 0.078(6) 0.012(3) 0.020(3) 0.019(3)
C12 0.0333(18) 0.046(2) 0.057(2) -0.0100(16) 0.0067(15) -0.0046(14)
C13 0.0225(14) 0.0224(14) 0.0454(16) 0.0062(12) 0.0066(12) 0.0037(11)
C14 0.0373(17) 0.0250(15) 0.0494(18) 0.0047(13) -0.0008(13) 0.0027(12)
C15 0.0419(19) 0.0219(15) 0.074(2) -0.0009(15) -0.0031(16) 0.0012(13)
C16 0.045(2) 0.0273(17) 0.081(3) 0.0204(18) 0.0188(18) 0.0018(15)
C17 0.069(3) 0.042(2) 0.063(2) 0.0194(18) 0.0310(19) 0.0122(18)
C18 0.056(2) 0.0292(17) 0.0506(19) 0.0082(14) 0.0214(16) 0.0070(15)
C19 0.0405(18) 0.0234(15) 0.0465(18) -0.0014(13) 0.0066(14) 0.0042(13)
C20 0.0346(16) 0.0221(14) 0.0277(14) -0.0002(11) 0.0007(11) 0.0028(11)
C21 0.0271(15) 0.0268(15) 0.0408(16) -0.0009(12) 0.0048(12) 0.0077(12)
C22 0.0208(14) 0.0345(16) 0.0292(14) 0.0013(12) 0.0026(11) 0.0018(11)
C23 0.0235(15) 0.0400(18) 0.0496(19) -0.0026(15) 0.0018(13) 0.0011(13)
C24 0.0242(14) 0.0165(13) 0.0354(14) -0.0043(11) -0.0013(11) 0.0003(10)
C25 0.0326(16) 0.0196(14) 0.0395(16) -0.0019(12) 0.0042(12) -0.0004(11)
C26 0.0324(17) 0.0343(17) 0.0540(19) -0.0096(14) 0.0133(14) 0.0011(13)
C27 0.0369(19) 0.055(2) 0.062(2) -0.0098(18) 0.0021(16) 0.0221(16)
C28 0.057(2) 0.052(2) 0.051(2) 0.0023(17) 0.0003(17) 0.0343(18)
C29 0.0441(19) 0.0322(16) 0.0391(16) 0.0028(13) 0.0029(13) 0.0146(14)
C30 0.0235(14) 0.0254(14) 0.0343(15) 0.0024(11) 0.0005(11) -0.0063(11)
C31 0.0332(17) 0.0355(17) 0.0460(18) -0.0037(14) -0.0054(13) 0.0004(13)
C32 0.0335(18) 0.054(2) 0.0509(19) -0.0023(17) -0.0109(14) -0.0011(15)
C33 0.0411(19) 0.056(2) 0.0444(18) -0.0077(16) -0.0086(15) -0.0180(16)
C34 0.054(2) 0.0378(19) 0.056(2) -0.0144(16) -0.0053(17) -0.0084(16)
C35 0.0424(19) 0.0275(16) 0.0489(18) -0.0038(14) -0.0063(14) -0.0021(13)
C36 0.0243(14) 0.0155(13) 0.0394(15) 0.0040(11) 0.0049(11) -0.0012(10)
C37 0.0399(18) 0.0415(18) 0.0428(17) 0.0055(14) 0.0016(14) -0.0153(14)
C38 0.0390(19) 0.054(2) 0.059(2) 0.0091(17) 0.0069(16) -0.0234(16)
C39 0.0427(19) 0.0307(16) 0.0502(19) 0.0076(14) 0.0180(14) -0.0038(13)
C40 0.0410(18) 0.0290(15) 0.0356(16) -0.0008(12) 0.0079(13) 0.0003(13)
C41 0.0285(15) 0.0242(14) 0.0411(16) -0.0002(12) 0.0049(12) -0.0043(11)

loop_
_atom_type_symbol
_atom_type_description
_atom_type_scat_dispersion_real
_atom_type_scat_dispersion_imag
_atom_type_scat_source
C C 0.0033 0.0016 'International Tables Vol C Tables 4.2.6.8 and 6.1.1.4'
H H 0.0000 0.0000 'International Tables Vol C Tables 4.2.6.8 and 6.1.1.4'
F F 0.0171 0.0103 'International Tables Vol C Tables 4.2.6.8 and 6.1.1.4'
O O 0.0106 0.0060 'International Tables Vol C Tables 4.2.6.8 and 6.1.1.4'
P P 0.1023 0.0942 'International Tables Vol C Tables 4.2.6.8 and 6.1.1.4'
Pd Pd -0.9988 1.0072 'International Tables Vol C Tables 4.2.6.8 and 6.1.1.4'

loop_
_geom_angle_atom_site_label_1
_geom_angle_atom_site_label_2
_geom_angle_atom_site_label_3
_geom_angle
_geom_angle_site_symmetry_1
_geom_angle_site_symmetry_3
C1 Pd1 O2 177.57(9) . .
C1 Pd1 O1 88.43(9) . .
O2 Pd1 O1 89.25(7) . .
C1 Pd1 P2 91.79(7) . .
O2 Pd1 P2 90.51(5) . .
O1 Pd1 P2 178.67(5) . .
C13 P1 C7 105.23(13) . .
C13 P1 C2 103.83(12) . .
C7 P1 C2 102.78(12) . .
C36 P2 C24 108.21(12) . .
C36 P2 C30 106.08(12) . .
C24 P2 C30 103.79(12) . .
C36 P2 Pd1 106.05(9) . .
C24 P2 Pd1 118.72(9) . .
C30 P2 Pd1 113.30(9) . .
C20 O1 Pd1 123.24(17) . .
C22 O2 Pd1 124.04(17) . .
C6 C1 C2 118.4(2) . .
C6 C1 Pd1 122.69(19) . .
C2 C1 Pd1 118.47(18) . .
C2S C1S C3S 120.7(6) . 3_666
C2S C1S H1S 119.7 . .
C3S C1S H1S 119.7 3_666 .
C3 C2 C1 118.4(2) . .
C3 C2 P1 126.7(2) . .
C1 C2 P1 114.93(19) . .
C1S C2S C3S 120.2(6) . .
C1S C2S H2S 119.9 . .
C3S C2S H2S 119.9 . .
F1 C3 C4 116.2(2) . .
F1 C3 C2 121.6(2) . .
C4 C3 C2 122.2(2) . .
C1S C3S C2S 119.1(6) 3_666 .
C1S C3S H3S 120.5 3_666 .
C2S C3S H3S 120.5 . .
F2 C4 C5 119.5(2) . .
F2 C4 C3 121.3(2) . .
C5 C4 C3 119.2(2) . .
C5S C4S C4S 112(2) . 3_666
C5S C4S H4SA 109.1 . .
C4S C4S H4SA 109.1 3_666 .
C5S C4S H4SB 109.1 . .
C4S C4S H4SB 109.1 3_666 .
H4SA C4S H4SB 107.9 . .
F3 C5 C6 121.1(2) . .
F3 C5 C4 119.3(2) . .
C6 C5 C4 119.6(2) . .
C6S C5S C4S 112.8(16) . .
C6S C5S H5SA 109.0 . .
C4S C5S H5SA 109.0 . .
C6S C5S H5SB 109.0 . .
C4S C5S H5SB 109.0 . .
H5SA C5S H5SB 107.8 . .
F4 C6 C5 117.2(2) . .
F4 C6 C1 120.6(2) . .
C5 C6 C1 122.2(2) . .
C5S C6S H6SA 109.5 . .
C5S C6S H6SB 109.5 . .
H6SA C6S H6SB 109.5 . .
C5S C6S H6SC 109.5 . .
H6SA C6S H6SC 109.5 . .
H6SB C6S H6SC 109.5 . .
C12 C7 C8 118.3(3) . .
C12 C7 P1 115.6(2) . .
C8 C7 P1 125.8(2) . .
C9 C8 C7 120.7(3) . .
C9 C8 H8 119.7 . .
C7 C8 H8 119.7 . .
C10 C9 C8 120.1(3) . .
C10 C9 H9 120.0 . .
C8 C9 H9 120.0 . .
C11 C10 C9 120.1(3) . .
C11 C10 H10 120.0 . .
C9 C10 H10 120.0 . .
C10 C11 C12 120.4(3) . .
C10 C11 H11 119.8 . .
C12 C11 H11 119.8 . .
C10S C11S C12S 120.0 . .
C10S C11S H11A 120.0 . .
C12S C11S H11A 120.0 . .
C11S C10S C9S 120.0 . .
C11S C10S H10A 120.0 . .
C9S C10S H10A 120.0 . .
C10S C9S C8S 120.0 . .
C10S C9S H9S 120.0 . .
C8S C9S H9S 120.0 . .
C9S C8S C7S 120.0 . .
C9S C8S H8S 120.0 . .
C7S C8S H8S 120.0 . .
C8S C7S C12S 120.0 . .
C8S C7S H7S 120.0 . .
C12S C7S H7S 120.0 . .
C7S C12S C11S 120.0 . .
C7S C12S H12A 120.0 . .
C11S C12S H12A 120.0 . .
C11 C12 C7 120.5(3) . .
C11 C12 H12 119.7 . .
C7 C12 H12 119.7 . .
C18 C13 C14 119.2(3) . .
C18 C13 P1 122.6(2) . .
C14 C13 P1 117.4(2) . .
C13 C14 C15 120.0(3) . .
C13 C14 H14 120.0 . .
C15 C14 H14 120.0 . .
C16 C15 C14 120.4(3) . .
C16 C15 H15 119.8 . .
C14 C15 H15 119.8 . .
C15 C16 C17 120.0(3) . .
C15 C16 H16 120.0 . .
C17 C16 H16 120.0 . .
C16 C17 C18 120.5(3) . .
C16 C17 H17 119.8 . .
C18 C17 H17 119.8 . .
C13 C18 C17 119.9(3) . .
C13 C18 H18 120.0 . .
C17 C18 H18 120.0 . .
F7 C19 F5 108.5(3) . .
F7 C19 F6 106.7(3) . .
F5 C19 F6 105.4(3) . .
F7 C19 C20 110.8(2) . .
F5 C19 C20 112.7(3) . .
F6 C19 C20 112.5(2) . .
O1 C20 C21 129.8(3) . .
O1 C20 C19 113.6(2) . .
C21 C20 C19 116.5(2) . .
C20 C21 C22 124.1(3) . .
C20 C21 H21 117.9 . .
C22 C21 H21 117.9 . .
O2 C22 C21 129.5(3) . .
O2 C22 C23 112.6(2) . .
C21 C22 C23 117.7(2) . .
F10 C23 F8 107.4(3) . .
F10 C23 F9 106.3(3) . .
F8 C23 F9 107.3(3) . .
F10 C23 C22 113.0(2) . .
F8 C23 C22 109.3(2) . .
F9 C23 C22 113.2(3) . .
C29 C24 C25 119.7(3) . .
C29 C24 P2 122.7(2) . .
C25 C24 P2 117.5(2) . .
C26 C25 C24 120.6(3) . .
C26 C25 H25 119.7 . .
C24 C25 H25 119.7 . .
C27 C26 C25 119.7(3) . .
C27 C26 H26 120.1 . .
C25 C26 H26 120.1 . .
C26 C27 C28 120.2(3) . .
C26 C27 H27 119.9 . .
C28 C27 H27 119.9 . .
C27 C28 C29 120.4(3) . .
C27 C28 H28 119.8 . .
C29 C28 H28 119.8 . .
C24 C29 C28 119.3(3) . .
C24 C29 H29 120.4 . .
C28 C29 H29 120.4 . .
C31 C30 C35 119.3(3) . .
C31 C30 P2 120.8(2) . .
C35 C30 P2 119.8(2) . .
C30 C31 C32 120.1(3) . .
C30 C31 H31 119.9 . .
C32 C31 H31 119.9 . .
C33 C32 C31 120.3(3) . .
C33 C32 H32 119.9 . .
C31 C32 H32 119.9 . .
C34 C33 C32 119.6(3) . .
C34 C33 H33 120.2 . .
C32 C33 H33 120.2 . .
C33 C34 C35 120.9(3) . .
C33 C34 H34 119.6 . .
C35 C34 H34 119.6 . .
C34 C35 C30 119.8(3) . .
C34 C35 H35 120.1 . .
C30 C35 H35 120.1 . .
C37 C36 C41 119.3(3) . .
C37 C36 P2 121.5(2) . .
C41 C36 P2 119.0(2) . .
C36 C37 C38 119.8(3) . .
C36 C37 H37 120.1 . .
C38 C37 H37 120.1 . .
C39 C38 C37 120.5(3) . .
C39 C38 H38 119.7 . .
C37 C38 H38 119.7 . .
C40 C39 C38 120.0(3) . .
C40 C39 H39 120.0 . .
C38 C39 H39 120.0 . .
C39 C40 C41 120.0(3) . .
C39 C40 H40 120.0 . .
C41 C40 H40 120.0 . .
C40 C41 C36 120.3(3) . .
C40 C41 H41 119.9 . .
C36 C41 H41 119.9 . .

loop_
_geom_bond_atom_site_label_1
_geom_bond_atom_site_label_2
_geom_bond_distance
_geom_bond_site_symmetry_2
Pd1 C1 1.984(2) .
Pd1 O2 2.0967(18) .
Pd1 O1 2.1140(18) .
Pd1 P2 2.2310(7) .
P1 C13 1.830(3) .
P1 C7 1.835(3) .
P1 C2 1.836(3) .
P2 C36 1.813(3) .
P2 C24 1.822(3) .
P2 C30 1.824(3) .
F1 C3 1.359(3) .
F2 C4 1.344(3) .
F3 C5 1.339(3) .
F4 C6 1.358(3) .
F5 C19 1.314(3) .
F6 C19 1.320(4) .
F7 C19 1.301(4) .
F8 C23 1.320(4) .
F9 C23 1.324(4) .
F10 C23 1.303(4) .
O1 C20 1.256(3) .
O2 C22 1.253(3) .
C1 C6 1.382(4) .
C1 C2 1.413(3) .
C1S C2S 1.365(8) .
C1S C3S 1.382(8) 3_666
C1S H1S 0.9500 .
C2 C3 1.383(4) .
C2S C3S 1.391(9) .
C2S H2S 0.9500 .
C3 C4 1.379(4) .
C3S C1S 1.382(8) 3_666
C3S H3S 0.9500 .
C4 C5 1.376(4) .
C4S C5S 1.52(3) .
C4S C4S 1.58(4) 3_666
C4S H4SA 0.9900 .
C4S H4SB 0.9900 .
C5 C6 1.375(4) .
C5S C6S 1.49(2) .
C5S H5SA 0.9900 .
C5S H5SB 0.9900 .
C6S H6SA 0.9800 .
C6S H6SB 0.9800 .
C6S H6SC 0.9800 .
C7 C12 1.387(4) .
C7 C8 1.399(4) .
C8 C9 1.379(4) .
C8 H8 0.9500 .
C9 C10 1.376(5) .
C9 H9 0.9500 .
C10 C11 1.368(5) .
C10 H10 0.9500 .
C11 C12 1.384(5) .
C11 H11 0.9500 .
C11S C10S 1.3900 .
C11S C12S 1.3900 .
C11S H11A 0.9500 .
C10S C9S 1.3900 .
C10S H10A 0.9500 .
C9S C8S 1.3900 .
C9S H9S 0.9500 .
C8S C7S 1.3900 .
C8S H8S 0.9500 .
C7S C12S 1.3900 .
C7S H7S 0.9500 .
C12S H12A 0.9500 .
C12 H12 0.9500 .
C13 C18 1.389(4) .
C13 C14 1.392(4) .
C14 C15 1.397(4) .
C14 H14 0.9500 .
C15 C16 1.372(5) .
C15 H15 0.9500 .
C16 C17 1.374(5) .
C16 H16 0.9500 .
C17 C18 1.397(4) .
C17 H17 0.9500 .
C18 H18 0.9500 .
C19 C20 1.536(4) .
C20 C21 1.385(4) .
C21 C22 1.387(4) .
C21 H21 0.9500 .
C22 C23 1.534(4) .
C24 C29 1.384(4) .
C24 C25 1.387(4) .
C25 C26 1.385(4) .
C25 H25 0.9500 .
C26 C27 1.373(5) .
C26 H26 0.9500 .
C27 C28 1.382(5) .
C27 H27 0.9500 .
C28 C29 1.394(4) .
C28 H28 0.9500 .
C29 H29 0.9500 .
C30 C31 1.385(4) .
C30 C35 1.393(4) .
C31 C32 1.389(4) .
C31 H31 0.9500 .
C32 C33 1.385(5) .
C32 H32 0.9500 .
C33 C34 1.368(5) .
C33 H33 0.9500 .
C34 C35 1.386(4) .
C34 H34 0.9500 .
C35 H35 0.9500 .
C36 C37 1.384(4) .
C36 C41 1.392(4) .
C37 C38 1.387(4) .
C37 H37 0.9500 .
C38 C39 1.378(5) .
C38 H38 0.9500 .
C39 C40 1.371(4) .
C39 H39 0.9500 .
C40 C41 1.387(4) .
C40 H40 0.9500 .
C41 H41 0.9500 .

loop_
_geom_torsion_atom_site_label_1
_geom_torsion_atom_site_label_2
_geom_torsion_atom_site_label_3
_geom_torsion_atom_site_label_4
_geom_torsion
_geom_torsion_site_symmetry_1
_geom_torsion_site_symmetry_4
C6 C1 C2 C3 -1.4(4) . .
Pd1 C1 C2 C3 170.87(19) . .
C6 C1 C2 P1 177.47(19) . .
Pd1 C1 C2 P1 -10.3(3) . .
C13 P1 C2 C3 -38.6(3) . .
C7 P1 C2 C3 70.9(3) . .
C13 P1 C2 C1 142.72(19) . .
C7 P1 C2 C1 -107.8(2) . .
C3S C1S C2S C3S 0.3(10) 3_666 .
C1 C2 C3 F1 -178.2(2) . .
P1 C2 C3 F1 3.1(4) . .
C1 C2 C3 C4 1.2(4) . .
P1 C2 C3 C4 -177.4(2) . .
C1S C2S C3S C1S -0.3(10) . 3_666
F1 C3 C4 F2 0.3(4) . .
C2 C3 C4 F2 -179.2(2) . .
F1 C3 C4 C5 179.6(2) . .
C2 C3 C4 C5 0.1(4) . .
F2 C4 C5 F3 -0.3(4) . .
C3 C4 C5 F3 -179.5(2) . .
F2 C4 C5 C6 178.0(2) . .
C3 C4 C5 C6 -1.2(4) . .
C4S C4S C5S C6S -178.3(16) 3_666 .
F3 C5 C6 F4 -0.1(4) . .
C4 C5 C6 F4 -178.3(2) . .
F3 C5 C6 C1 179.4(2) . .
C4 C5 C6 C1 1.1(4) . .
C2 C1 C6 F4 179.6(2) . .
Pd1 C1 C6 F4 7.8(3) . .
C2 C1 C6 C5 0.2(4) . .
Pd1 C1 C6 C5 -171.6(2) . .
C13 P1 C7 C12 -119.5(2) . .
C2 P1 C7 C12 132.1(2) . .
C13 P1 C7 C8 67.0(3) . .
C2 P1 C7 C8 -41.4(3) . .
C12 C7 C8 C9 -0.5(4) . .
P1 C7 C8 C9 172.9(2) . .
C7 C8 C9 C10 -0.1(5) . .
C8 C9 C10 C11 0.5(6) . .
C9 C10 C11 C12 -0.3(6) . .
C12S C11S C10S C9S 0.0 . .
C11S C10S C9S C8S 0.0 . .
C10S C9S C8S C7S 0.0 . .
C9S C8S C7S C12S 0.0 . .
C8S C7S C12S C11S 0.0 . .
C10S C11S C12S C7S 0.0 . .
C10 C11 C12 C7 -0.3(6) . .
C8 C7 C12 C11 0.7(5) . .
P1 C7 C12 C11 -173.4(3) . .
C7 P1 C13 C18 25.5(3) . .
C2 P1 C13 C18 133.1(2) . .
C7 P1 C13 C14 -164.5(2) . .
C2 P1 C13 C14 -56.9(2) . .
C18 C13 C14 C15 -0.7(4) . .
P1 C13 C14 C15 -171.1(2) . .
C13 C14 C15 C16 0.7(5) . .
C14 C15 C16 C17 -0.5(5) . .
C15 C16 C17 C18 0.2(6) . .
C14 C13 C18 C17 0.5(5) . .
P1 C13 C18 C17 170.3(3) . .
C16 C17 C18 C13 -0.2(5) . .
Pd1 O1 C20 C21 2.6(4) . .
Pd1 O1 C20 C19 -173.89(17) . .
F7 C19 C20 O1 87.3(3) . .
F5 C19 C20 O1 -151.0(3) . .
F6 C19 C20 O1 -32.0(4) . .
F7 C19 C20 C21 -89.8(3) . .
F5 C19 C20 C21 32.0(4) . .
F6 C19 C20 C21 150.9(3) . .
O1 C20 C21 C22 -2.6(5) . .
C19 C20 C21 C22 173.8(3) . .
Pd1 O2 C22 C21 1.7(4) . .
Pd1 O2 C22 C23 177.37(17) . .
C20 C21 C22 O2 0.1(5) . .
C20 C21 C22 C23 -175.4(3) . .
O2 C22 C23 F10 37.1(4) . .
C21 C22 C23 F10 -146.7(3) . .
O2 C22 C23 F8 -82.4(3) . .
C21 C22 C23 F8 93.8(3) . .
O2 C22 C23 F9 158.0(3) . .
C21 C22 C23 F9 -25.7(4) . .
C36 P2 C24 C29 -6.2(3) . .
C30 P2 C24 C29 -118.6(2) . .
Pd1 P2 C24 C29 114.6(2) . .
C36 P2 C24 C25 174.3(2) . .
C30 P2 C24 C25 61.9(2) . .
Pd1 P2 C24 C25 -64.9(2) . .
C29 C24 C25 C26 -1.4(4) . .
P2 C24 C25 C26 178.1(2) . .
C24 C25 C26 C27 0.1(4) . .
C25 C26 C27 C28 0.8(5) . .
C26 C27 C28 C29 -0.4(6) . .
C25 C24 C29 C28 1.8(4) . .
P2 C24 C29 C28 -177.6(3) . .
C27 C28 C29 C24 -0.9(5) . .
C36 P2 C30 C31 88.5(3) . .
C24 P2 C30 C31 -157.6(2) . .
Pd1 P2 C30 C31 -27.5(3) . .
C36 P2 C30 C35 -89.9(2) . .
C24 P2 C30 C35 24.0(3) . .
Pd1 P2 C30 C35 154.2(2) . .
C35 C30 C31 C32 0.1(5) . .
P2 C30 C31 C32 -178.2(2) . .
C30 C31 C32 C33 -1.3(5) . .
C31 C32 C33 C34 1.2(5) . .
C32 C33 C34 C35 0.0(5) . .
C33 C34 C35 C30 -1.2(5) . .
C31 C30 C35 C34 1.1(5) . .
P2 C30 C35 C34 179.5(3) . .
C24 P2 C36 C37 -113.7(3) . .
C30 P2 C36 C37 -2.9(3) . .
Pd1 P2 C36 C37 117.9(2) . .
C24 P2 C36 C41 70.7(2) . .
C30 P2 C36 C41 -178.4(2) . .
Pd1 P2 C36 C41 -57.7(2) . .
C41 C36 C37 C38 0.9(5) . .
P2 C36 C37 C38 -174.7(3) . .
C36 C37 C38 C39 -1.3(5) . .
C37 C38 C39 C40 0.5(5) . .
C38 C39 C40 C41 0.6(5) . .
C39 C40 C41 C36 -1.0(4) . .
C37 C36 C41 C40 0.2(4) . .
P2 C36 C41 C40 175.9(2) . .
